data_1509941
loop_
_publ_author_name
'Linke, C.'
'Jansen, M.'

_publ_section_title
;
 Die Tieftemperaturmmodifikationen von Ag6 Si2 O7 und Ag6 Ge2 O7
 Darstellung, Kristallstrukturen und Vergleich der Ag-Ag Abstaende
;
_journal_name_full 'Zeitschrift fuer Anorganische und Allgemeine Chemie'
_journal_page_first 486
_journal_page_last 493
_journal_paper_doi 10.1002/zaac.19966220317
_journal_volume 622
_journal_year 1996
_chemical_formula_sum 'Ag6 Ge2 O7'
_chemical_name_systematic 'Ag6 (Ge2 O7)'
_space_group_IT_number 4
_symmetry_space_group_name_Hall 'P 2yb'
_symmetry_space_group_name_H-M 'P 1 21 1'
_cell_angle_alpha 90
_cell_angle_beta 90.904
_cell_angle_gamma 90
_cell_formula_units_Z 4
_cell_length_a 5.3713
_cell_length_b 9.9835
_cell_length_c 16.2249
_cell_volume 869.942
_citation_journal_id_ASTM ZAACAB
_cod_data_source_file silver3-x_235.cif
_cod_data_source_block Ag6Ge2O7
_cod_original_cell_volume 869.9418
_cod_database_code 1509941

loop_
_symmetry_equiv_pos_as_xyz
x,y,z
-x,y+1/2,-z

loop_
_atom_site_label
_atom_site_type_symbol
_atom_site_fract_x
_atom_site_fract_y
_atom_site_fract_z
_atom_site_occupancy
_atom_site_U_iso_or_equiv
Ag11 Ag+1 0.2588 0.5188 0.56888 1 0.0
O3 O-2 0.8519 0.378 0.9299 1 0.0
Ge2 Ge+4 0.286 0.2652 0.19759 1 0.0
Ag1 Ag+1 0.7318 0.2892 0.81569 1 0.0
O4 O-2 0.1229 0.1385 0.1389 1 0.0
O5 O-2 0.0693 0.3674 0.2447 1 0.0
O2 O-2 0.4155 0.5412 0.9318 1 0.0
O10 O-2 0.4189 0.5472 0.4452 1 0.0
O12 O-2 0.1446 0.1957 0.7866 1 0.0
Ag5 Ag+1 0.7115 0.81299 0.07529 1 0.0
O11 O-2 0.8784 0.662 0.3857 1 0.0
Ge4 Ge+4 0.2528 0.2606 0.69554 1 0.0
O7 O-2 0.4522 0.3582 0.1234 1 0.0
Ag6 Ag+1 0.2442 0.74875 0.96228 1 0.0
O9 O-2 0.8698 0.3972 0.4484 1 0.0
O1 O-2 0.8498 0.6092 1.033 1 0.0
Ag10 Ag+1 0.299 0.32788 0.42451 1 0.0
Ag8 Ag+1 0.7202 0.49755 0.67616 1 0.0
O6 O-2 0.4781 0.1783 0.2671 1 0.0
Ag9 Ag+1 0.6789 0.51614 0.17295 1 0.0
Ag3 Ag+1 0.7534 0.04608 0.7051 1 0.0
O8 O-2 0.8267 0.6197 0.5566 1 0.0
Ag12 Ag+1 0.1796 0.5052 0.07665 1 0.0
Ag2 Ag+1 0.7551 0.2916 0.33457 1 0.0
O13 O-2 0.1421 0.4239 0.6815 1 0.0
Ag7 Ag+1 0.7396 0.2721 0.55048 1 0.0
Ge3 Ge+4 0.7444 0.5564 0.46114 1 0.0
Ge1 Ge+4 0.7388 0.54199 0.9412 1 0.0
Ag4 Ag+1 0.7569 0.0294 0.19864 1 0.0
O14 O-2 0.5803 0.2561 0.6893 1 0.0
